data_4032631
loop_
_publ_author_name
'Trammell, Rachel'
'See, Yi Yang'
'Herrmann, Aaron T.'
'Xie, Nan'
'D\'iaz, Daniel E'
'Siegler, Maxime A.'
'Baran, Phil S.'
'Garcia-Bosch, Isaac'

_publ_section_title
;
 Decoding the Mechanism of Intramolecular Cu-Directed Hydroxylation of
 sp(3) C-H Bonds.
;
_journal_issue 15
_journal_name_full 'The Journal of organic chemistry'
_journal_page_first 7887
_journal_page_last 7904
_journal_paper_doi 10.1021/acs.joc.7b01069
_journal_volume 82
_journal_year 2017
_chemical_formula_moiety 'C17 H26 Cu F3 N2 O5 S, C F3 O3 S'
_chemical_formula_sum 'C18 H26 Cu F6 N2 O8 S2'
_chemical_formula_weight 640.07
_space_group_crystal_system triclinic
_space_group_IT_number 2
_space_group_name_Hall '-P 1'
_space_group_name_H-M_alt 'P -1'
_symmetry_space_group_name_Hall '-P 1'
_symmetry_space_group_name_H-M 'P -1'
_atom_sites_solution_hydrogens mixed
_atom_sites_solution_primary direct
_atom_sites_solution_secondary difmap
_audit_creation_method SHELXL-2014/7
_cell_angle_alpha 100.056(3)
_cell_angle_beta 95.648(4)
_cell_angle_gamma 100.226(4)
_cell_formula_units_Z 2
_cell_length_a 7.7369(4)
_cell_length_b 12.5096(6)
_cell_length_c 13.5497(5)
_cell_measurement_reflns_used 5102
_cell_measurement_temperature 110(2)
_cell_measurement_theta_max 71.97
_cell_measurement_theta_min 3.59
_cell_volume 1259.37(10)
_computing_cell_refinement 'CrysAlisPro 1.171.38.43 (Rigaku OD, 2015)'
_computing_data_collection 'CrysAlisPro 1.171.38.43 (Rigaku OD, 2015)'
_computing_data_reduction 'CrysAlisPro 1.171.38.43 (Rigaku OD, 2015)'
_computing_molecular_graphics 'SHELXTL v6.10 (Sheldrick, 2008)'
_computing_publication_material 'SHELXTL v6.10 (Sheldrick, 2008)'
_computing_structure_refinement 'SHELXL-2014/7 (Sheldrick, 2015)'
_computing_structure_solution 'SHELXS-2014/7 (Sheldrick, 2015)'
_diffrn_ambient_temperature 110(2)
_diffrn_measured_fraction_theta_full 0.995
_diffrn_measured_fraction_theta_max 0.993
_diffrn_measurement_device_type 'SuperNova, Dual, Cu at zero, Atlas'
_diffrn_measurement_method '\w scans'
_diffrn_radiation_monochromator mirror
_diffrn_radiation_source 'SuperNova (Cu) X-ray Source'
_diffrn_radiation_type CuK\a
_diffrn_radiation_wavelength 1.54178
_diffrn_reflns_av_R_equivalents 0.0413
_diffrn_reflns_av_unetI/netI 0.0857
_diffrn_reflns_Laue_measured_fraction_full 0.995
_diffrn_reflns_Laue_measured_fraction_max 0.993
_diffrn_reflns_limit_h_max 8
_diffrn_reflns_limit_h_min -9
_diffrn_reflns_limit_k_max 14
_diffrn_reflns_limit_k_min -15
_diffrn_reflns_limit_l_max 16
_diffrn_reflns_limit_l_min -16
_diffrn_reflns_number 14411
_diffrn_reflns_point_group_measured_fraction_full 0.995
_diffrn_reflns_point_group_measured_fraction_max 0.993
_diffrn_reflns_theta_full 67.679
_diffrn_reflns_theta_max 71.885
_diffrn_reflns_theta_min 3.342
_exptl_absorpt_coefficient_mu 3.623
_exptl_absorpt_correction_T_max 0.893
_exptl_absorpt_correction_T_min 0.781
_exptl_absorpt_correction_type analytical
_exptl_absorpt_process_details
;
CrysAlisPro 1.171.38.43 (Rigaku Oxford Diffraction, 2015)
Analytical numeric absorption correction using a multifaceted crystal
            model based on expressions derived by R.C. Clark & J.S. Reid.
(Clark, R. C. & Reid, J. S. (1995). Acta Cryst. A51, 887-897)
Empirical absorption correction using spherical harmonics,
 implemented in SCALE3 ABSPACK scaling algorithm.
;
_exptl_crystal_colour blue
_exptl_crystal_density_diffrn 1.688
_exptl_crystal_description 'small block'
_exptl_crystal_F_000 654
_exptl_crystal_size_max 0.09
_exptl_crystal_size_mid 0.08
_exptl_crystal_size_min 0.04
_refine_diff_density_max 0.492
_refine_diff_density_min -0.583
_refine_diff_density_rms 0.095
_refine_ls_extinction_method none
_refine_ls_goodness_of_fit_ref 0.990
_refine_ls_hydrogen_treatment mixed
_refine_ls_matrix_type full
_refine_ls_number_parameters 435
_refine_ls_number_reflns 5155
_refine_ls_number_restraints 355
_refine_ls_restrained_S_all 1.273
_refine_ls_R_factor_all 0.0748
_refine_ls_R_factor_gt 0.0528
_refine_ls_shift/su_max 0.001
_refine_ls_shift/su_mean 0.000
_refine_ls_structure_factor_coef Fsqd
_refine_ls_weighting_details 'w=1/[\s^2^(Fo^2^)+(0.0584P)^2^] where P=(Fo^2^+2Fc^2^)/3'
_refine_ls_weighting_scheme calc
_refine_ls_wR_factor_gt 0.1231
_refine_ls_wR_factor_ref 0.1291
_reflns_Friedel_coverage 0.000
_reflns_number_gt 3635
_reflns_number_total 5155
_reflns_threshold_expression 'I > 2\s(I)'
_cod_data_source_file jo7b01069_si_003.cif
_cod_data_source_block '[(S1)CuII(H2O)2(CF3SO3)](CF3SO3)'
_cod_depositor_comments 'Adding full bibliography for 4032630--4032633.cif.'
_cod_database_code 4032631
_shelx_shelxl_version_number 2014/7
_twin_information
;
 * * * CRYSALIS TWIN DATA REDUCTION FINALIZING (38.43 (release 21-03-2016)) * * *
Laue class: 1bar - Friedel mate is equivalent
Lattice type: P-lattice 
DC PROFFITRRPTWIN INFO: Step 1 - Loading orientation matrices (UB) of 2 components
 
DC PROFFITRRPTWIN INFO: Loading UB component 1
 
DC PROFFITRRPTWIN INFO: Loading UB component 2
 
DC PROFFITRRPTWIN INFO: Step 2 - Computing crossed twin laws
 
Twin law determination (relative to component 1)
Matrix 1 is taken from component 1 (   7.728   12.494   13.549   100.04    95.65   100.20)
Matrix 2 is taken from component 2 (   7.752   12.492   13.516   100.11    95.47   100.23)
Twin analysis: Component 1 with component 2
TL  =UB[1]-1*UB[2]:   0.9673  -0.0753  -0.0069     0.2147   1.0300   0.0966    -0.0772  -0.0991   0.9779   det 0.999465
TL-1=UB[2]*UB[1]-1:   1.0173   0.0744  -0.0001    -0.2175   0.9459  -0.0950     0.0583   0.1017   1.0130   det 1.000536
Rot= 8.9649 deg around the following vectors: 
Reciprocal space (hkl): -0.4153 0.1010 0.9041
Direct space (uvw)    : -0.7730 0.1182 0.6233
 
DC PROFFITRRPTWIN INFO: Step 3 - Loading reflections of 2 components
 
DC PROFFITRRPTWIN ALL INFO: Component 1
DC PROFFITRRPTWIN INFO: Face list of component 1 
  1:  -0.4117  -7.7823   0.7684  d=   0.0116
  2:  -0.2102   8.0341  -1.7896  d=   0.0259
  3:  -4.5303  -1.9918   2.5255  d=   0.0348
  4:  -2.2246  -4.0418  -4.4305  d=   0.0264
  5:   2.2989  -2.3240  -7.4537  d=   0.0374
  6:   4.4476   2.4177  -1.6238  d=   0.0395
  7:   2.4921   4.0097   4.0041  d=   0.0295
  8:  -3.4486   1.1181   6.7981  d=   0.0444
  9:  -1.1308   2.0055  -9.0210  d=   0.0332
 10:   1.5997   4.9994  -6.5172  d=   0.0338
 11:  -0.6463  -4.5914   8.3958  d=   0.0476
 12:  -1.5558   7.8317  -2.6714  d=   0.0239
 13:   3.4013  -6.1791   4.3737  d=   0.0306
 14:  -3.3745   5.8255   2.5706  d=   0.0347
DC PROFFITRRPTWIN ALL INFO: Component 2
DC PROFFITRRPTWIN INFO: Face list of component 2 
  1:  -0.9977  -7.3446  -0.0373  d=   0.0116
  2:   0.3839   7.8150  -1.0077  d=   0.0259
  3:  -4.7571  -1.1385   2.0917  d=   0.0348
  4:  -2.5631  -2.9182  -5.0288  d=   0.0264
  5:   2.1668  -1.9901  -7.6530  d=   0.0374
  6:   4.7045   1.4737  -1.1398  d=   0.0395
  7:   2.8329   2.8701   4.6092  d=   0.0295
  8:  -3.4259   1.1618   6.7992  d=   0.0444
  9:  -1.0000   3.0000  -9.0000  d=   0.0332
 10:   2.0000   5.0000  -6.0000  d=   0.0338
 11:  -1.0000  -5.0000   8.0000  d=   0.0476
 12:  -1.0000   8.0000  -2.0000  d=   0.0239
 13:   3.0000  -7.0000   4.0000  d=   0.0306
 14:  -3.0000   6.0000   3.0000  d=   0.0347
 
DC PROFFITRRPTWIN INFO: Step 4 - Analysing composite reflections of 2 components
 
Component 1: 14948 observations read
Component 2: 14991 observations read

29120 composite observations collected (28498 fully isolated, 622 overlapped), 107 skipped due to one or more missing parts


OVERLAP STATISTICS

2 COMPONENTS

COMPONENTS 1, 2
 Overlap factor | # in range | % of all obs 
 -------------- | ---------- | ------------ 
   0.00 - 0.20  |        419 |     1.4 <--- ALMOST SEPARATED
   0.20 - 0.40  |        135 |     0.5
   0.40 - 0.60  |         42 |     0.1
   0.60 - 0.80  |         16 |     0.1
   0.80 - 1.00  |         10 |     0.0 <--- FULLY OVERLAPPED
 -------------- | ---------- | ------------ 
      Total     |        622 |     2.1

 
DC PROFFITRRPTWIN INFO: Step 5 - Scaling data & analysing twin ratios of 2 components
 
Computed twin ratios:
Twin 1: 88.55% (3057 common observations, 959 merged)
Twin 2: 11.45% (2274 common observations, 959 merged)

Preparing data for SCALE3 ABSPACK...

SCALING COMPONENT 1

14804 of 14851 reflections used for ABSPACK refinement
PROFFIT INFO: Inet (after scale3 abspack): min=-5637.6963 max=645686.0000
PROFFIT INFO: sig(Inet) (after scale3 abspack): min=230.3396 max=4905.4507


SCALING COMPONENT 2

14808 of 14891 reflections used for ABSPACK refinement
PROFFIT INFO: Inet (after scale3 abspack): min=-5637.6963 max=645686.0000
PROFFIT INFO: sig(Inet) (after scale3 abspack): min=134.3394 max=4905.4507

Computed twin ratios:
Twin 1: 89.22% (3057 common observations, 959 merged)
Twin 2: 10.78% (2274 common observations, 959 merged)

DC PROFFITRRPTWIN INFO: Determining HKLF4 overlap threshold for completeness requirement (>=80.0%)
DC PROFFITRRPTWIN INFO: HKLF4 overlap threshold kept - 0.40

DC PROFFITRRPTWIN INFO: Step 6 - Decomposed intensities statistics (HKLF4)
 
COMPONENT 1

 
Note: The Rint, Rsigma and RsigmaB values are computed for redundant data only!
    Mean F2 and F2/sig(F2) are given for all measured values!
Note: The RsigmaA values are computed for all measured values!

Help: For more information about computations of rint and rsigma please look into Crysalis help: 
 file:__#HELP_DTheoryAlgorithm_DataReductionOutput.html
 

Statistics vs intensity - point group symmetry: P-1
                       #        #        #      average    mean      mean        
          intensity measured   kept    unique  redundancy   F2     F2/sig(F2)   Rint   Rsigma
---------------------------------------------------------------------------------------------
    642272-    25989     1410     1410      491    2.9     61824.74    32.22    0.028    0.029
     25949-    13080     1504     1504      491    3.1     17987.37    17.10    0.045    0.048
     13053-     8004     1489     1489      491    3.0     10295.69    12.13    0.058    0.063
      7997-     5318     1452     1452      491    3.0      6548.15     9.03    0.071    0.075
      5317-     3427     1489     1489      491    3.0      4274.36     6.33    0.088    0.096
      3427-     2177     1547     1547      491    3.2      2784.26     4.51    0.119    0.127
      2176-     1283     1466     1466      491    3.0      1679.41     2.90    0.163    0.175
      1281-      659     1500     1500      491    3.1       934.64     1.68    0.267    0.286
       658-      279     1488     1488      491    3.0       468.05     0.88    0.419    0.468
       279-    -1325     1459     1459      498    2.9        90.71     0.21    0.829    1.374
-------------------------------------------------------------------------------------------
    642272-    -1325    14804    14804     4917    3.0     10431.55     8.59    0.050    0.052
 

Statistics vs resolution - point group symmetry: P-1
resolu-      #        #        #               average    mean      mean          
tion(A)   measured   kept    unique           redundancy   F2     F2/sig(F2)   Rint   Rsigma   RsigmaA
------------------------------------------------------------------------------------------------------
 inf-1.75     1269     1269      491             2.6     45534.16    23.06    0.028    0.030     0.033
1.75-1.39      943      943      491             1.9     15893.19     8.19    0.057    0.057     0.095
1.39-1.21     1752     1752      491             3.6     12706.73     9.47    0.064    0.070     0.094
1.21-1.10     1967     1967      491             4.0     10503.46     9.92    0.055    0.061     0.088
1.10-1.02     1737     1737      491             3.5      7129.10     7.84    0.054    0.060     0.108
1.02-0.96     1662     1662      491             3.4      5070.28     6.09    0.066    0.074     0.139
0.96-0.91     1564     1564      491             3.2      3954.59     5.48    0.079    0.084     0.160
0.91-0.87     1445     1445      491             2.9      3387.48     5.43    0.077    0.079     0.165
0.87-0.84     1330     1330      491             2.7      3124.73     5.78    0.076    0.079     0.154
0.84-0.81     1135     1135      498             2.3      2370.19     5.43    0.085    0.091     0.164
------------------------------------------------------------------------------------------------------
 inf-0.81    14804    14804     4917             3.0     10431.55     8.59    0.050    0.052     0.082
 

Statistics vs resolution (taking redundancy into account) - point group symmetry: P-1
resolu-      #        #        #       %       average    mean      mean          
tion(A)    kept     theory   unique complete  redundancy   F2     F2/sig(F2)   Rint  RsigmaB
--------------------------------------------------------------------------------------------
 inf-1.75     1269      493      491   99.6      2.6     45534.16    39.57    0.028    0.021
1.75-1.39      943      495      491   99.2      1.9     15893.19    11.81    0.057    0.064
1.39-1.21     1752      493      491   99.6      3.6     12706.73    16.99    0.064    0.054
1.21-1.10     1967      491      491  100.0      4.0     10503.46    18.93    0.055    0.045
1.10-1.02     1737      493      491   99.6      3.5      7129.10    15.10    0.054    0.060
1.02-0.96     1662      494      491   99.4      3.4      5070.28    11.43    0.066    0.079
0.96-0.91     1564      494      491   99.4      3.2      3954.59     9.95    0.079    0.090
0.91-0.87     1445      496      491   99.0      2.9      3387.48     9.55    0.077    0.096
0.87-0.84     1330      497      491   98.8      2.7      3124.73     9.71    0.076    0.093
0.84-0.81     1135      514      498   96.9      2.3      2370.19     8.72    0.085    0.106
--------------------------------------------------------------------------------------------
 inf-0.81    14804     4960     4917   99.1      3.0     10431.55    15.25    0.050    0.048
DC PROFFITRRPTWIN INFO: Step 7 - Generating output files
 
HKLF 4
Reflections read=14851, from those 14804 with overlapping factor < 0.400 written to file D:\Data\xs0933a\test_abs_twin1_hklf4.hkl, 47 skipped
Use the HKLF 4 file(s) for structure solution.

HKLF 5 merged
RINT ANALYSIS FOR ALL HKLF5 REFLECTIONS
 Components measured    kept     unique redundancy F2/sig(F2) Rint      Rsigma
------------------------------------------------------------------------------
1,2          14851     14411      5161     2.79      8.54     0.041     0.086

RINT ANALYSIS FOR OVERLAPPED REFLECTIONS
 Components measured    kept     unique redundancy F2/sig(F2) Rint      Rsigma
------------------------------------------------------------------------------
1,2            622       612       370     1.65      7.92     0.042     0.085

RINT ANALYSIS FOR ISOLATED REFLECTIONS
 Component measured     kept     unique redundancy F2/sig(F2) Rint      Rsigma
------------------------------------------------------------------------------
     1       14229     13799      4791     2.88      8.55     0.041     0.086
     2           0         0         0     0.00      0.00     0.000     0.000

5161 merged reflections saved into file: D:\Data\xs0933a\test_abs_twin1_hklf5.hkl

Use this hkl file in SHELXL with BASF instruction, which has (components minus 1) entries, and HKLF 5 instruction.
E.g. Two component twin: 'BASF n2' in .ins file, BASF n1 can be computed as n1 = 1.0 - n2.
E.g. Three component twin: 'BASF n2 n3' in .ins file, BASF n1 can be computed as n1 = 1.0 - (n2 + n3).

BASF 0.10781 
;
_shelx_space_group_comment
;
The symmetry employed for this shelxl refinement is uniquely defined
by the following loop, which should always be used as a source of
symmetry information in preference to the above space-group names.
They are only intended as comments.
;

loop_
_space_group_symop_operation_xyz
'x, y, z'
'-x, -y, -z'

loop_
_atom_site_label
_atom_site_type_symbol
_atom_site_fract_x
_atom_site_fract_y
_atom_site_fract_z
_atom_site_U_iso_or_equiv
_atom_site_adp_type
_atom_site_occupancy
_atom_site_site_symmetry_order
_atom_site_calc_flag
_atom_site_refinement_flags_posn
_atom_site_refinement_flags_adp
_atom_site_refinement_flags_occupancy
_atom_site_disorder_assembly
_atom_site_disorder_group
Cu1 Cu 0.24007(8) 0.59984(5) 0.27277(5) 0.02187(16) Uani 1 1 d . . . . .
C1 C 0.4631(5) 0.4429(3) 0.3354(3) 0.0218(8) Uani 1 1 d . . . . .
H1 H 0.3990 0.4381 0.3913 0.026 Uiso 1 1 calc R U . . .
C2 C 0.5929(6) 0.3804(4) 0.3219(3) 0.0251(8) Uani 1 1 d . . . . .
H2 H 0.6189 0.3343 0.3679 0.030 Uiso 1 1 calc R U . . .
C3 C 0.6848(6) 0.3872(4) 0.2383(4) 0.0281(9) Uani 1 1 d . . . . .
H3 H 0.7734 0.3447 0.2261 0.034 Uiso 1 1 calc R U . . .
C4 C 0.6452(6) 0.4562(4) 0.1741(3) 0.0254(9) Uani 1 1 d . . . . .
H4 H 0.7068 0.4618 0.1174 0.031 Uiso 1 1 calc R U . . .
C5 C 0.5153(5) 0.5171(3) 0.1929(3) 0.0200(8) Uani 1 1 d . . . . .
C6 C 0.4643(5) 0.5960(3) 0.1277(3) 0.0222(8) Uani 1 1 d . . . . .
H6A H 0.5683 0.6295 0.0985 0.027 Uiso 1 1 calc R U . . .
H6B H 0.3705 0.5564 0.0717 0.027 Uiso 1 1 calc R U . . .
C7 C 0.4487(6) 0.7833(4) 0.1904(3) 0.0273(8) Uani 0.527(7) 1 d D U P A 1
C8 C 0.564(2) 0.8243(9) 0.1138(11) 0.031(2) Uani 0.527(7) 1 d D U P A 1
H8A H 0.5189 0.7836 0.0440 0.038 Uiso 0.527(7) 1 calc R U P A 1
H8B H 0.6892 0.8192 0.1306 0.038 Uiso 0.527(7) 1 calc R U P A 1
C9 C 0.5388(12) 0.9496(8) 0.1296(7) 0.0305(18) Uani 0.527(7) 1 d D U P A 1
H9 H 0.6278 0.9993 0.1008 0.037 Uiso 0.527(7) 1 calc R U P A 1
C10 C 0.5619(12) 0.9717(7) 0.2467(7) 0.0348(16) Uani 0.527(7) 1 d D U P A 1
C11 C 0.7357(14) 0.9490(8) 0.2927(9) 0.038(2) Uani 0.527(7) 1 d D U P A 1
H11A H 0.8330 0.9830 0.2601 0.057 Uiso 0.527(7) 1 calc R U P A 1
H11B H 0.7298 0.8688 0.2823 0.057 Uiso 0.527(7) 1 calc R U P A 1
H11C H 0.7564 0.9804 0.3654 0.057 Uiso 0.527(7) 1 calc R U P A 1
C12 C 0.5503(18) 1.0900(8) 0.2925(10) 0.046(3) Uani 0.527(7) 1 d D U P A 1
H12A H 0.5603 1.0992 0.3663 0.069 Uiso 0.527(7) 1 calc R U P A 1
H12B H 0.4362 1.1051 0.2665 0.069 Uiso 0.527(7) 1 calc R U P A 1
H12C H 0.6468 1.1417 0.2741 0.069 Uiso 0.527(7) 1 calc R U P A 1
C13 C 0.3454(14) 0.9608(8) 0.1020(8) 0.0325(18) Uani 0.527(7) 1 d D U P A 1
H13A H 0.3374 1.0392 0.1036 0.039 Uiso 0.527(7) 1 calc R U P A 1
H13B H 0.2952 0.9168 0.0340 0.039 Uiso 0.527(7) 1 calc R U P A 1
C14 C 0.2494(12) 0.9153(8) 0.1841(8) 0.0315(17) Uani 0.527(7) 1 d D U P A 1
H14A H 0.1549 0.8501 0.1540 0.038 Uiso 0.527(7) 1 calc R U P A 1
H14B H 0.1959 0.9725 0.2232 0.038 Uiso 0.527(7) 1 calc R U P A 1
C15 C 0.3975(13) 0.8821(7) 0.2533(7) 0.0282(18) Uani 0.527(7) 1 d D U P A 1
C16 C 0.3603(19) 0.8686(17) 0.3589(9) 0.028(3) Uani 0.527(7) 1 d D U P A 1
H16A H 0.2452 0.8191 0.3546 0.043 Uiso 0.527(7) 1 calc R U P A 1
H16B H 0.3582 0.9411 0.3997 0.043 Uiso 0.527(7) 1 calc R U P A 1
H16C H 0.4534 0.8368 0.3905 0.043 Uiso 0.527(7) 1 calc R U P A 1
C7' C 0.4487(6) 0.7833(4) 0.1904(3) 0.0273(8) Uani 0.473(7) 1 d D U P A 2
C8' C 0.536(2) 0.8271(10) 0.1044(11) 0.028(2) Uani 0.473(7) 1 d D U P A 2
H8'1 H 0.4491 0.8175 0.0431 0.034 Uiso 0.473(7) 1 calc R U P A 2
H8'2 H 0.6358 0.7912 0.0870 0.034 Uiso 0.473(7) 1 calc R U P A 2
C9' C 0.6016(14) 0.9547(9) 0.1568(8) 0.035(2) Uani 0.473(7) 1 d D U P A 2
H9' H 0.6307 1.0038 0.1074 0.042 Uiso 0.473(7) 1 calc R U P A 2
C10' C 0.4320(13) 0.9724(7) 0.2055(7) 0.0303(16) Uani 0.473(7) 1 d D U P A 2
C11' C 0.2627(17) 0.9444(9) 0.1316(10) 0.039(3) Uani 0.473(7) 1 d D U P A 2
H11D H 0.1605 0.9431 0.1691 0.058 Uiso 0.473(7) 1 calc R U P A 2
H11E H 0.2542 0.8716 0.0887 0.058 Uiso 0.473(7) 1 calc R U P A 2
H11F H 0.2638 1.0005 0.0893 0.058 Uiso 0.473(7) 1 calc R U P A 2
C12' C 0.448(2) 1.0912(8) 0.2639(10) 0.041(2) Uani 0.473(7) 1 d D U P A 2
H12D H 0.4719 1.1432 0.2183 0.061 Uiso 0.473(7) 1 calc R U P A 2
H12E H 0.5455 1.1076 0.3197 0.061 Uiso 0.473(7) 1 calc R U P A 2
H12F H 0.3370 1.0986 0.2911 0.061 Uiso 0.473(7) 1 calc R U P A 2
C13' C 0.7435(16) 0.9772(11) 0.2486(10) 0.045(2) Uani 0.473(7) 1 d D U P A 2
H13C H 0.7889 1.0576 0.2725 0.054 Uiso 0.473(7) 1 calc R U P A 2
H13D H 0.8437 0.9406 0.2328 0.054 Uiso 0.473(7) 1 calc R U P A 2
C14' C 0.6435(15) 0.9266(9) 0.3271(9) 0.038(2) Uani 0.473(7) 1 d D U P A 2
H14C H 0.6482 0.9830 0.3890 0.046 Uiso 0.473(7) 1 calc R U P A 2
H14D H 0.6945 0.8645 0.3456 0.046 Uiso 0.473(7) 1 calc R U P A 2
C15' C 0.4478(14) 0.8844(8) 0.2728(8) 0.0287(19) Uani 0.473(7) 1 d D U P A 2
C16' C 0.312(2) 0.869(2) 0.3451(13) 0.040(4) Uani 0.473(7) 1 d D U P A 2
H16D H 0.1929 0.8634 0.3093 0.060 Uiso 0.473(7) 1 calc R U P A 2
H16E H 0.3368 0.9331 0.4015 0.060 Uiso 0.473(7) 1 calc R U P A 2
H16F H 0.3171 0.8016 0.3714 0.060 Uiso 0.473(7) 1 calc R U P A 2
N1 N 0.4242(4) 0.5101(3) 0.2725(3) 0.0197(7) Uani 1 1 d . . . . .
N2 N 0.3994(5) 0.6820(3) 0.1941(3) 0.0215(7) Uani 1 1 d D . . . .
O1W O 0.1219(5) 0.5442(3) 0.3806(3) 0.0364(8) Uani 1 1 d D . . . .
H1W1 H 0.129(9) 0.488(4) 0.403(5) 0.055 Uiso 1 1 d D U . . .
H1W2 H 0.085(9) 0.583(5) 0.426(4) 0.055 Uiso 1 1 d D U . . .
O2W O 0.0376(4) 0.6647(3) 0.2339(2) 0.0266(6) Uani 1 1 d D . . . .
H2W1 H 0.006(8) 0.669(5) 0.170(3) 0.040 Uiso 1 1 d D U . . .
H2W2 H -0.053(6) 0.667(5) 0.266(4) 0.040 Uiso 1 1 d D U . . .
C17 C 0.1025(6) 0.2396(4) 0.0859(3) 0.0273(9) Uani 1 1 d . . . . .
F1 F 0.2734(4) 0.2621(3) 0.1230(3) 0.0457(8) Uani 1 1 d . . . . .
F2 F 0.0083(5) 0.2097(3) 0.1574(3) 0.0527(9) Uani 1 1 d . . . . .
F3 F 0.0778(4) 0.1517(2) 0.0110(2) 0.0357(6) Uani 1 1 d . . . . .
S1 S 0.03443(13) 0.35827(8) 0.04310(7) 0.0208(2) Uani 1 1 d . . . . .
O1 O 0.0838(4) 0.4453(3) 0.1316(2) 0.0293(7) Uani 1 1 d . . . . .
O2 O -0.1532(4) 0.3213(3) 0.0107(2) 0.0262(6) Uani 1 1 d . . . . .
O3 O 0.1402(4) 0.3743(3) -0.0380(2) 0.0300(7) Uani 1 1 d . . . . .
C18 C 0.0823(8) 0.1950(5) 0.4539(4) 0.0375(11) Uani 1 1 d . . . . .
F4 F 0.1273(6) 0.1001(3) 0.4651(3) 0.0565(10) Uani 1 1 d . . . . .
F5 F -0.0853(5) 0.1912(4) 0.4716(3) 0.0611(10) Uani 1 1 d . . . . .
F6 F 0.0906(5) 0.2057(3) 0.3593(2) 0.0540(9) Uani 1 1 d . . . . .
S3 S 0.22767(14) 0.31263(9) 0.53975(8) 0.0231(2) Uani 1 1 d . . . . .
O4 O 0.1551(4) 0.4061(3) 0.5149(2) 0.0303(7) Uani 1 1 d . . . . .
O5 O 0.4019(4) 0.3088(3) 0.5141(3) 0.0322(7) Uani 1 1 d . . . . .
O6 O 0.1975(4) 0.2933(3) 0.6394(2) 0.0283(7) Uani 1 1 d . . . . .

loop_
_atom_site_aniso_label
_atom_site_aniso_U_11
_atom_site_aniso_U_22
_atom_site_aniso_U_33
_atom_site_aniso_U_23
_atom_site_aniso_U_13
_atom_site_aniso_U_12
Cu1 0.0233(3) 0.0250(3) 0.0229(3) 0.0091(2) 0.0107(2) 0.0113(2)
C1 0.0234(19) 0.0214(19) 0.0231(19) 0.0071(16) 0.0066(16) 0.0065(16)
C2 0.026(2) 0.025(2) 0.028(2) 0.0098(17) 0.0056(17) 0.0092(17)
C3 0.029(2) 0.026(2) 0.033(2) 0.0077(18) 0.0104(18) 0.0114(17)
C4 0.026(2) 0.030(2) 0.024(2) 0.0063(17) 0.0122(17) 0.0100(18)
C5 0.0206(18) 0.0181(18) 0.0214(19) 0.0035(15) 0.0033(15) 0.0045(15)
C6 0.024(2) 0.0229(19) 0.0227(19) 0.0073(16) 0.0060(16) 0.0080(16)
C7 0.032(2) 0.0249(19) 0.0296(19) 0.0096(16) 0.0108(16) 0.0111(16)
C8 0.036(5) 0.025(3) 0.037(4) 0.010(3) 0.013(4) 0.010(3)
C9 0.033(4) 0.025(3) 0.037(4) 0.015(3) 0.007(3) 0.006(3)
C10 0.039(3) 0.024(3) 0.042(3) 0.011(3) 0.000(3) 0.005(3)
C11 0.039(5) 0.027(5) 0.043(6) 0.012(4) -0.014(5) 0.001(4)
C12 0.056(6) 0.023(4) 0.058(6) 0.008(4) -0.002(5) 0.007(4)
C13 0.036(4) 0.030(4) 0.034(4) 0.012(3) 0.002(3) 0.009(3)
C14 0.036(4) 0.026(3) 0.035(4) 0.006(3) 0.004(3) 0.012(3)
C15 0.035(4) 0.022(3) 0.030(3) 0.006(3) 0.007(3) 0.012(3)
C16 0.032(6) 0.031(5) 0.022(5) 0.002(4) -0.001(4) 0.010(5)
C7' 0.032(2) 0.0249(19) 0.0296(19) 0.0096(16) 0.0108(16) 0.0111(16)
C8' 0.028(4) 0.027(4) 0.037(4) 0.014(3) 0.015(4) 0.013(3)
C9' 0.040(4) 0.026(3) 0.040(4) 0.011(3) 0.007(4) 0.003(3)
C10' 0.037(3) 0.020(3) 0.036(3) 0.009(3) 0.001(3) 0.008(3)
C11' 0.046(6) 0.026(5) 0.043(6) 0.007(5) -0.008(5) 0.013(5)
C12' 0.059(7) 0.021(4) 0.041(6) 0.005(4) 0.002(5) 0.011(5)
C13' 0.039(4) 0.036(5) 0.054(5) 0.007(4) -0.001(4) -0.003(4)
C14' 0.043(4) 0.030(4) 0.040(4) 0.009(3) -0.005(4) 0.007(4)
C15' 0.035(4) 0.023(3) 0.033(3) 0.008(3) 0.010(3) 0.012(3)
C16' 0.049(9) 0.030(6) 0.038(7) -0.002(6) 0.011(7) 0.007(7)
N1 0.0190(16) 0.0206(16) 0.0193(16) 0.0038(13) 0.0040(13) 0.0031(13)
N2 0.0234(17) 0.0226(17) 0.0209(16) 0.0049(13) 0.0058(13) 0.0088(14)
O1W 0.0412(19) 0.045(2) 0.041(2) 0.0255(17) 0.0255(16) 0.0296(17)
O2W 0.0263(15) 0.0364(17) 0.0223(15) 0.0103(13) 0.0092(12) 0.0124(13)
C17 0.030(2) 0.031(2) 0.023(2) 0.0073(17) 0.0036(17) 0.0108(18)
F1 0.0389(16) 0.0376(16) 0.056(2) 0.0046(14) -0.0192(14) 0.0139(13)
F2 0.076(2) 0.056(2) 0.0436(18) 0.0338(16) 0.0281(17) 0.0261(18)
F3 0.0393(15) 0.0275(13) 0.0399(15) 0.0016(12) -0.0006(12) 0.0139(11)
S1 0.0212(5) 0.0233(5) 0.0196(5) 0.0049(4) 0.0039(4) 0.0079(4)
O1 0.0275(16) 0.0283(16) 0.0302(16) -0.0002(13) 0.0026(13) 0.0069(12)
O2 0.0208(14) 0.0306(16) 0.0274(15) 0.0025(12) 0.0032(12) 0.0082(12)
O3 0.0296(16) 0.0400(18) 0.0285(16) 0.0149(14) 0.0145(13) 0.0149(14)
C18 0.046(3) 0.038(3) 0.026(2) 0.003(2) 0.007(2) 0.004(2)
F4 0.086(3) 0.0290(16) 0.048(2) -0.0018(14) 0.0037(19) 0.0078(17)
F5 0.0383(18) 0.074(3) 0.057(2) -0.0038(19) 0.0029(16) -0.0091(17)
F6 0.075(2) 0.059(2) 0.0217(14) 0.0021(14) -0.0015(15) 0.0082(18)
S3 0.0265(5) 0.0263(5) 0.0202(5) 0.0059(4) 0.0085(4) 0.0108(4)
O4 0.0343(17) 0.0324(17) 0.0316(17) 0.0130(14) 0.0113(13) 0.0165(14)
O5 0.0286(17) 0.0392(18) 0.0360(18) 0.0109(15) 0.0170(14) 0.0154(14)
O6 0.0345(17) 0.0358(17) 0.0206(15) 0.0082(13) 0.0135(13) 0.0154(14)

loop_
_atom_type_symbol
_atom_type_description
_atom_type_scat_dispersion_real
_atom_type_scat_dispersion_imag
_atom_type_scat_source
C C 0.0181 0.0091 'International Tables Vol C Tables 4.2.6.8 and 6.1.1.4'
H H 0.0000 0.0000 'International Tables Vol C Tables 4.2.6.8 and 6.1.1.4'
N N 0.0311 0.0180 'International Tables Vol C Tables 4.2.6.8 and 6.1.1.4'
O O 0.0492 0.0322 'International Tables Vol C Tables 4.2.6.8 and 6.1.1.4'
F F 0.0727 0.0534 'International Tables Vol C Tables 4.2.6.8 and 6.1.1.4'
S S 0.3331 0.5567 'International Tables Vol C Tables 4.2.6.8 and 6.1.1.4'
Cu Cu -1.9646 0.5888 'International Tables Vol C Tables 4.2.6.8 and 6.1.1.4'

loop_
_geom_angle_atom_site_label_1
_geom_angle_atom_site_label_2
_geom_angle_atom_site_label_3
_geom_angle
O2W Cu1 O1W 90.85(14)
O2W Cu1 N1 163.68(14)
O1W Cu1 N1 96.72(14)
O2W Cu1 N2 94.22(14)
O1W Cu1 N2 165.13(17)
N1 Cu1 N2 82.09(14)
N1 C1 C2 122.6(4)
N1 C1 H1 118.7
C2 C1 H1 118.7
C1 C2 C3 118.0(4)
C1 C2 H2 121.0
C3 C2 H2 121.0
C4 C3 C2 119.4(4)
C4 C3 H3 120.3
C2 C3 H3 120.3
C3 C4 C5 119.5(4)
C3 C4 H4 120.2
C5 C4 H4 120.2
N1 C5 C4 121.6(4)
N1 C5 C6 115.0(3)
C4 C5 C6 123.4(4)
N2 C6 C5 106.5(3)
N2 C6 H6A 110.4
C5 C6 H6A 110.4
N2 C6 H6B 110.4
C5 C6 H6B 110.4
H6A C6 H6B 108.6
N2 C7 C15 127.4(5)
N2 C7 C8 124.0(6)
C15 C7 C8 108.4(6)
C7 C8 C9 99.6(7)
C7 C8 H8A 111.9
C9 C8 H8A 111.9
C7 C8 H8B 111.9
C9 C8 H8B 111.9
H8A C8 H8B 109.6
C13 C9 C10 102.9(7)
C13 C9 C8 113.3(9)
C10 C9 C8 96.5(8)
C13 C9 H9 114.1
C10 C9 H9 114.1
C8 C9 H9 114.1
C11 C10 C12 108.1(8)
C11 C10 C9 113.0(8)
C12 C10 C9 112.4(8)
C11 C10 C15 113.4(8)
C12 C10 C15 114.8(9)
C9 C10 C15 94.9(7)
C10 C11 H11A 109.5
C10 C11 H11B 109.5
H11A C11 H11B 109.5
C10 C11 H11C 109.5
H11A C11 H11C 109.5
H11B C11 H11C 109.5
C10 C12 H12A 109.5
C10 C12 H12B 109.5
H12A C12 H12B 109.5
C10 C12 H12C 109.5
H12A C12 H12C 109.5
H12B C12 H12C 109.5
C14 C13 C9 103.6(7)
C14 C13 H13A 111.0
C9 C13 H13A 111.0
C14 C13 H13B 111.0
C9 C13 H13B 111.0
H13A C13 H13B 109.0
C13 C14 C15 104.6(7)
C13 C14 H14A 110.8
C15 C14 H14A 110.8
C13 C14 H14B 110.8
C15 C14 H14B 110.8
H14A C14 H14B 108.9
C7 C15 C16 115.1(10)
C7 C15 C10 98.5(6)
C16 C15 C10 116.4(10)
C7 C15 C14 105.9(7)
C16 C15 C14 117.3(9)
C10 C15 C14 101.3(7)
C15 C16 H16A 109.5
C15 C16 H16B 109.5
H16A C16 H16B 109.5
C15 C16 H16C 109.5
H16A C16 H16C 109.5
H16B C16 H16C 109.5
N2 C7' C8' 125.6(6)
N2 C7' C15' 127.3(5)
C8' C7' C15' 107.0(6)
C7' C8' C9' 99.8(8)
C7' C8' H8'1 111.8
C9' C8' H8'1 111.8
C7' C8' H8'2 111.8
C9' C8' H8'2 111.8
H8'1 C8' H8'2 109.5
C13' C9' C10' 102.8(9)
C13' C9' C8' 115.1(11)
C10' C9' C8' 98.1(8)
C13' C9' H9' 113.1
C10' C9' H9' 113.1
C8' C9' H9' 113.1
C11' C10' C12' 107.5(9)
C11' C10' C9' 114.7(9)
C12' C10' C9' 112.7(9)
C11' C10' C15' 113.5(8)
C12' C10' C15' 115.0(9)
C9' C10' C15' 93.2(7)
C10' C11' H11D 109.5
C10' C11' H11E 109.5
H11D C11' H11E 109.5
C10' C11' H11F 109.5
H11D C11' H11F 109.5
H11E C11' H11F 109.5
C10' C12' H12D 109.5
C10' C12' H12E 109.5
H12D C12' H12E 109.5
C10' C12' H12F 109.5
H12D C12' H12F 109.5
H12E C12' H12F 109.5
C9' C13' C14' 102.9(8)
C9' C13' H13C 111.2
C14' C13' H13C 111.2
C9' C13' H13D 111.2
C14' C13' H13D 111.2
H13C C13' H13D 109.1
C13' C14' C15' 104.4(8)
C13' C14' H14C 110.9
C15' C14' H14C 110.9
C13' C14' H14D 110.9
C15' C14' H14D 110.9
H14C C14' H14D 108.9
C16' C15' C7' 116.4(11)
C16' C15' C10' 116.9(12)
C7' C15' C10' 99.7(7)
C16' C15' C14' 113.8(11)
C7' C15' C14' 107.0(8)
C10' C15' C14' 101.1(8)
C15' C16' H16D 109.5
C15' C16' H16E 109.5
H16D C16' H16E 109.5
C15' C16' H16F 109.5
H16D C16' H16F 109.5
H16E C16' H16F 109.5
C1 N1 C5 118.9(4)
C1 N1 Cu1 129.7(3)
C5 N1 Cu1 111.4(3)
C7' N2 C6 120.2(4)
C7 N2 C6 120.2(4)
C7' N2 Cu1 135.0(3)
C7 N2 Cu1 135.0(3)
C6 N2 Cu1 104.8(2)
Cu1 O1W H1W1 129(5)
Cu1 O1W H1W2 124(5)
H1W1 O1W H1W2 103(7)
Cu1 O2W H2W1 122(4)
Cu1 O2W H2W2 125(4)
H2W1 O2W H2W2 108(6)
F1 C17 F3 107.0(4)
F1 C17 F2 108.5(4)
F3 C17 F2 107.1(4)
F1 C17 S1 111.6(3)
F3 C17 S1 111.9(3)
F2 C17 S1 110.6(3)
O1 S1 O2 115.82(19)
O1 S1 O3 113.9(2)
O2 S1 O3 114.66(19)
O1 S1 C17 103.3(2)
O2 S1 C17 103.9(2)
O3 S1 C17 103.1(2)
F6 C18 F4 108.4(5)
F6 C18 F5 108.1(5)
F4 C18 F5 108.7(5)
F6 C18 S3 110.1(4)
F4 C18 S3 111.5(4)
F5 C18 S3 109.9(4)
O5 S3 O6 116.0(2)
O5 S3 O4 115.1(2)
O6 S3 O4 112.40(19)
O5 S3 C18 105.1(2)
O6 S3 C18 104.0(2)
O4 S3 C18 102.2(2)

loop_
_geom_bond_atom_site_label_1
_geom_bond_atom_site_label_2
_geom_bond_distance
Cu1 O2W 1.956(3)
Cu1 O1W 1.962(3)
Cu1 N1 1.964(4)
Cu1 N2 1.975(3)
C1 N1 1.347(5)
C1 C2 1.384(6)
C1 H1 0.9500
C2 C3 1.402(6)
C2 H2 0.9500
C3 C4 1.378(6)
C3 H3 0.9500
C4 C5 1.382(6)
C4 H4 0.9500
C5 N1 1.353(5)
C5 C6 1.511(5)
C6 N2 1.471(5)
C6 H6A 0.9900
C6 H6B 0.9900
C7 N2 1.269(6)
C7 C15 1.511(10)
C7 C8 1.529(11)
C8 C9 1.593(12)
C8 H8A 0.9900
C8 H8B 0.9900
C9 C13 1.543(12)
C9 C10 1.549(12)
C9 H9 1.0000
C10 C11 1.520(12)
C10 C12 1.523(11)
C10 C15 1.559(11)
C11 H11A 0.9800
C11 H11B 0.9800
C11 H11C 0.9800
C12 H12A 0.9800
C12 H12B 0.9800
C12 H12C 0.9800
C13 C14 1.532(12)
C13 H13A 0.9900
C13 H13B 0.9900
C14 C15 1.567(12)
C14 H14A 0.9900
C14 H14B 0.9900
C15 C16 1.519(12)
C16 H16A 0.9800
C16 H16B 0.9800
C16 H16C 0.9800
C7' N2 1.269(6)
C7' C8' 1.534(11)
C7' C15' 1.536(10)
C8' C9' 1.599(13)
C8' H8'1 0.9900
C8' H8'2 0.9900
C9' C13' 1.526(14)
C9' C10' 1.559(13)
C9' H9' 1.0000
C10' C11' 1.516(13)
C10' C12' 1.534(12)
C10' C15' 1.560(12)
C11' H11D 0.9800
C11' H11E 0.9800
C11' H11F 0.9800
C12' H12D 0.9800
C12' H12E 0.9800
C12' H12F 0.9800
C13' C14' 1.534(14)
C13' H13C 0.9900
C13' H13D 0.9900
C14' C15' 1.573(13)
C14' H14C 0.9900
C14' H14D 0.9900
C15' C16' 1.518(13)
C16' H16D 0.9800
C16' H16E 0.9800
C16' H16F 0.9800
O1W H1W1 0.82(3)
O1W H1W2 0.83(3)
O2W H2W1 0.89(3)
O2W H2W2 0.87(3)
C17 F1 1.329(5)
C17 F3 1.331(5)
C17 F2 1.333(5)
C17 S1 1.826(5)
S1 O1 1.441(3)
S1 O2 1.442(3)
S1 O3 1.453(3)
C18 F6 1.320(6)
C18 F4 1.323(7)
C18 F5 1.336(7)
C18 S3 1.828(5)
S3 O5 1.431(3)
S3 O6 1.446(3)
S3 O4 1.459(3)

loop_
_geom_hbond_atom_site_label_D
_geom_hbond_atom_site_label_H
_geom_hbond_atom_site_label_A
_geom_hbond_distance_DH
_geom_hbond_distance_HA
_geom_hbond_distance_DA
_geom_hbond_angle_DHA
_geom_hbond_site_symmetry_A
O1W H1W1 O4 0.82(3) 1.99(4) 2.743(5) 153(7) .
O1W H1W2 S3 0.83(3) 2.98(5) 3.648(3) 139(6) 2_566
O1W H1W2 O4 0.83(3) 2.11(5) 2.783(5) 139(6) 2_566
O2W H2W1 S1 0.89(3) 2.83(3) 3.693(3) 164(5) 2_565
O2W H2W1 O3 0.89(3) 1.96(4) 2.788(5) 155(6) 2_565
O2W H2W2 O6 0.87(3) 1.84(3) 2.677(4) 162(6) 2_566

loop_
_geom_torsion_atom_site_label_1
_geom_torsion_atom_site_label_2
_geom_torsion_atom_site_label_3
_geom_torsion_atom_site_label_4
_geom_torsion
N1 C1 C2 C3 -0.8(7)
C1 C2 C3 C4 0.9(7)
C2 C3 C4 C5 -0.3(7)
C3 C4 C5 N1 -0.6(7)
C3 C4 C5 C6 179.2(4)
N1 C5 C6 N2 28.3(5)
C4 C5 C6 N2 -151.5(4)
N2 C7 C8 C9 166.9(6)
C15 C7 C8 C9 -9.6(12)
C7 C8 C9 C13 -62.9(12)
C7 C8 C9 C10 44.2(11)
C13 C9 C10 C11 171.7(8)
C8 C9 C10 C11 55.9(10)
C13 C9 C10 C12 -65.6(10)
C8 C9 C10 C12 178.6(10)
C13 C9 C10 C15 53.7(8)
C8 C9 C10 C15 -62.0(9)
C10 C9 C13 C14 -34.5(9)
C8 C9 C13 C14 68.6(10)
C9 C13 C14 C15 0.4(9)
N2 C7 C15 C16 30.8(12)
C8 C7 C15 C16 -152.9(11)
N2 C7 C15 C10 155.2(6)
C8 C7 C15 C10 -28.5(10)
N2 C7 C15 C14 -100.5(8)
C8 C7 C15 C14 75.8(10)
C11 C10 C15 C7 -61.9(9)
C12 C10 C15 C7 173.2(8)
C9 C10 C15 C7 55.8(7)
C11 C10 C15 C16 61.6(13)
C12 C10 C15 C16 -63.3(13)
C9 C10 C15 C16 179.3(10)
C11 C10 C15 C14 -170.1(8)
C12 C10 C15 C14 65.0(10)
C9 C10 C15 C14 -52.4(8)
C13 C14 C15 C7 -69.0(8)
C13 C14 C15 C16 161.0(11)
C13 C14 C15 C10 33.3(9)
N2 C7' C8' C9' -168.0(7)
C15' C7' C8' C9' 7.5(13)
C7' C8' C9' C13' 65.0(13)
C7' C8' C9' C10' -43.3(12)
C13' C9' C10' C11' -174.3(9)
C8' C9' C10' C11' -56.2(11)
C13' C9' C10' C12' 62.3(11)
C8' C9' C10' C12' -179.6(10)
C13' C9' C10' C15' -56.6(9)
C8' C9' C10' C15' 61.6(10)
C10' C9' C13' C14' 37.7(11)
C8' C9' C13' C14' -67.7(12)
C9' C13' C14' C15' -2.7(12)
N2 C7' C15' C16' -27.1(14)
C8' C7' C15' C16' 157.5(14)
N2 C7' C15' C10' -153.8(6)
C8' C7' C15' C10' 30.9(10)
N2 C7' C15' C14' 101.4(8)
C8' C7' C15' C14' -74.0(11)
C11' C10' C15' C16' -64.1(15)
C12' C10' C15' C16' 60.3(15)
C9' C10' C15' C16' 177.2(12)
C11' C10' C15' C7' 62.2(10)
C12' C10' C15' C7' -173.4(9)
C9' C10' C15' C7' -56.5(8)
C11' C10' C15' C14' 171.8(9)
C12' C10' C15' C14' -63.8(11)
C9' C10' C15' C14' 53.1(8)
C13' C14' C15' C16' -159.1(13)
C13' C14' C15' C7' 70.9(10)
C13' C14' C15' C10' -32.9(10)
C2 C1 N1 C5 0.0(6)
C2 C1 N1 Cu1 176.7(3)
C4 C5 N1 C1 0.7(6)
C6 C5 N1 C1 -179.0(4)
C4 C5 N1 Cu1 -176.5(3)
C6 C5 N1 Cu1 3.7(4)
C8' C7' N2 C6 16.3(11)
C15' C7' N2 C6 -158.3(6)
C8' C7' N2 Cu1 -162.9(10)
C15' C7' N2 Cu1 22.6(9)
C15 C7 N2 C6 -179.3(6)
C8 C7 N2 C6 4.9(11)
C15 C7 N2 Cu1 1.6(9)
C8 C7 N2 Cu1 -174.2(9)
C5 C6 N2 C7' 135.3(4)
C5 C6 N2 C7 135.3(4)
C5 C6 N2 Cu1 -45.3(3)
F1 C17 S1 O1 -55.9(4)
F3 C17 S1 O1 -175.7(3)
F2 C17 S1 O1 64.9(4)
F1 C17 S1 O2 -177.2(3)
F3 C17 S1 O2 63.0(4)
F2 C17 S1 O2 -56.4(4)
F1 C17 S1 O3 62.9(4)
F3 C17 S1 O3 -57.0(4)
F2 C17 S1 O3 -176.3(3)
F6 C18 S3 O5 -60.9(5)
F4 C18 S3 O5 59.5(4)
F5 C18 S3 O5 -179.8(4)
F6 C18 S3 O6 176.8(4)
F4 C18 S3 O6 -62.8(4)
F5 C18 S3 O6 57.8(4)
F6 C18 S3 O4 59.7(4)
F4 C18 S3 O4 -179.9(4)
F5 C18 S3 O4 -59.3(4)
